data_7719789
loop_
_publ_author_name
'Matsushima, Koki'
'Ohmi, Takuya'
'Taniguchi, Wataru'
'Nagano, Shoya'
'Fukui, Tomoya'
'Fukushima, Takanori'
'Awais, Muhammad'
'Saidaminov, Makhsud'
'Azuma, Masaki'
'Yamamoto, Takafumi'

_publ_section_title
;
 Tunable optical properties in the (110)<sub>p</sub>-oriented layered
 halide perovskite
 FA<sub>4</sub>Pb<sub>2</sub>I<sub>7.5</sub>(SCN)<sub>0.5</sub> by Br
 substitution.
;
_journal_issue 45
_journal_name_full 'Dalton transactions (Cambridge, England : 2003)'
_journal_page_first 16876
_journal_page_last 16881
_journal_paper_doi 10.1039/d5dt02441b
_journal_volume 54
_journal_year 2025
_chemical_formula_moiety 'Br15.621 Pb4 S0.379, 8(C N2)'
_chemical_formula_sum 'C8 Br15.2 N16 Pb4 S0.8'
_chemical_formula_weight 2389.28
_chemical_name_common 'formamidinium lead Bromide thiocyanate'
_space_group_crystal_system monoclinic
_space_group_IT_number 14
_space_group_name_Hall '-P 2ybc'
_space_group_name_H-M_alt 'P 1 21/c 1'
_atom_sites_solution_primary dual
_audit_creation_date 2025-09-03
_audit_creation_method
;
Olex2 1.5-ac7-014
(compiled 2025.02.27 svn.r6f4c0eaf for Rigaku Oxford Diffraction, GUI svn.r7171)
;
_audit_update_record
;
2025-09-25 deposited with the CCDC.	2025-10-16 downloaded from the CCDC.
;
_cell_angle_alpha 90
_cell_angle_beta 94.902(6)
_cell_angle_gamma 90
_cell_formula_units_Z 1
_cell_length_a 6.0372(3)
_cell_length_b 25.564(2)
_cell_length_c 8.6039(8)
_cell_measurement_reflns_used 5753
_cell_measurement_temperature 293(2)
_cell_measurement_theta_max 37.2130
_cell_measurement_theta_min 2.5020
_cell_volume 1323.03(17)
_computing_cell_refinement 'CrysAlisPro 1.171.44.103a (Rigaku OD, 2025)'
_computing_data_collection 'CrysAlisPro system (CCD 42.100a 64-bit (release 16-08-2023))'
_computing_data_reduction 'CrysAlisPro 1.171.44.103a (Rigaku OD, 2025)'
_computing_molecular_graphics 'Olex2 1.5-ac7-014 (Dolomanov et al., 2009)'
_computing_publication_material 'Olex2 1.5-ac7-014 (Dolomanov et al., 2009)'
_computing_structure_refinement 'SHELXL 2018/3 (Sheldrick, 2015)'
_computing_structure_solution 'SHELXT 2018/2 (Sheldrick, 2018)'
_diffrn_ambient_temperature 293(2)
_diffrn_detector 'Hybrid Pixel Array Detector'
_diffrn_detector_area_resol_mean 10.0000
_diffrn_detector_type HyPix
_diffrn_measured_fraction_theta_full 1.000
_diffrn_measured_fraction_theta_max 0.999
_diffrn_measurement_details
;
List of Runs (angles in degrees, time in seconds):

  # Type    Start    End  Width  t~exp~   \w     \q     \k     \f   Frames
#--------------------------------------------------------------------------
  1  \w    -57.00 -32.00   0.10    1.80    --   -1.41 111.00 103.00  250
  2  \w     10.00  35.00   0.10    1.80    --   -1.41-111.00   9.00  250
  3  \w      8.00  68.00   0.10    1.80    --   39.14-111.00   9.00  600
  4  \w    -81.00 -29.00   0.10    1.80    --  -41.95 111.00 103.00  520
  5  \w   -117.00 -91.00   0.10    1.80    --  -41.95-111.00   9.00  260
  6  \w     49.00  79.00   0.10    1.80    --   -1.41  19.00-120.00  300
  7  \w    -22.00  35.00   0.10    1.80    --   -1.41  19.00-120.00  570
  8  \w     24.00 108.00   0.10    1.80    --   39.14-125.00-150.00  840
  9  \w   -129.00-104.00   0.10    1.80    --  -41.95 -99.00-150.00  250
 10  \w   -128.00-102.00   0.10    1.80    --  -41.95 -99.00 -60.00  260
 11  \w    -24.00  37.00   0.10    1.80    --  -41.95  19.00-150.00  610
 12  \w   -116.00 -89.00   0.10    1.80    --  -41.95-125.00 -90.00  270
 13  \w   -115.00 -89.00   0.10    1.80    --  -41.95 -99.00  30.00  260
 14  \w    -23.00  41.00   0.10    1.80    --  -41.95  19.00  90.00  640
 15  \w   -130.00-101.00   0.10    1.80    --  -41.95 -99.00-120.00  290
 16  \w   -121.00 -96.00   0.10    1.80    --  -41.95 -99.00  60.00  250
 17  \w     -5.00  36.00   0.10    1.80    --  -41.95  19.00-120.00  410
;
_diffrn_measurement_device 'four-circle diffractometer'
_diffrn_measurement_device_type 'XtaLAB Synergy R, DW system, HyPix'
_diffrn_measurement_method '\w scans'
_diffrn_orient_matrix_type 'CrysAlisPro convention (1999,Acta A55,543-557)'
_diffrn_orient_matrix_UB_11 -0.0084595000
_diffrn_orient_matrix_UB_12 -0.0152628000
_diffrn_orient_matrix_UB_13 -0.0691489000
_diffrn_orient_matrix_UB_21 -0.0222152000
_diffrn_orient_matrix_UB_22 -0.0225185000
_diffrn_orient_matrix_UB_23 0.0442622000
_diffrn_orient_matrix_UB_31 -0.1154686000
_diffrn_orient_matrix_UB_32 0.0054470000
_diffrn_orient_matrix_UB_33 -0.0104756000
_diffrn_radiation_monochromator mirror
_diffrn_radiation_probe x-ray
_diffrn_radiation_type 'Mo K\a'
_diffrn_radiation_wavelength 0.71073
_diffrn_reflns_av_R_equivalents 0.0391
_diffrn_reflns_av_unetI/netI 0.0323
_diffrn_reflns_Laue_measured_fraction_full 1.000
_diffrn_reflns_Laue_measured_fraction_max 0.999
_diffrn_reflns_limit_h_max 5
_diffrn_reflns_limit_h_min -7
_diffrn_reflns_limit_k_max 31
_diffrn_reflns_limit_k_min -31
_diffrn_reflns_limit_l_max 10
_diffrn_reflns_limit_l_min -10
_diffrn_reflns_number 13195
_diffrn_reflns_point_group_measured_fraction_full 1.000
_diffrn_reflns_point_group_measured_fraction_max 0.999
_diffrn_reflns_theta_full 25.242
_diffrn_reflns_theta_max 26.369
_diffrn_reflns_theta_min 2.376
_diffrn_source 'Rotating-anode X-ray tube'
_diffrn_source_type 'Rigaku (Mo) X-ray Source'
_exptl_absorpt_coefficient_mu 24.219
_exptl_absorpt_correction_T_max 1.00000
_exptl_absorpt_correction_T_min 0.48212
_exptl_absorpt_correction_type multi-scan
_exptl_absorpt_process_details
;
CrysAlisPro 1.171.44.103a (Rigaku Oxford Diffraction, 2025)
Empirical absorption correction using spherical harmonics,
implemented in SCALE3 ABSPACK scaling algorithm.
;
_exptl_crystal_colour 'clear greenish colourless'
_exptl_crystal_colour_lustre clear
_exptl_crystal_colour_modifier greenish
_exptl_crystal_colour_primary colourless
_exptl_crystal_density_diffrn 2.999
_exptl_crystal_description 'plate-like shaped'
_exptl_crystal_F_000 1033
_exptl_crystal_size_max 0.1
_exptl_crystal_size_mid 0.04
_exptl_crystal_size_min 0.03
_refine_diff_density_max 1.146
_refine_diff_density_min -1.881
_refine_diff_density_rms 0.215
_refine_ls_extinction_method none
_refine_ls_goodness_of_fit_ref 1.053
_refine_ls_hydrogen_treatment undef
_refine_ls_matrix_type full
_refine_ls_number_parameters 109
_refine_ls_number_reflns 2719
_refine_ls_number_restraints 0
_refine_ls_restrained_S_all 1.053
_refine_ls_R_factor_all 0.0577
_refine_ls_R_factor_gt 0.0415
_refine_ls_shift/su_max 0.000
_refine_ls_shift/su_mean 0.000
_refine_ls_structure_factor_coef Fsqd
_refine_ls_weighting_details 'w=1/[\s^2^(Fo^2^)+(0.0657P)^2^+0.8560P] where P=(Fo^2^+2Fc^2^)/3'
_refine_ls_weighting_scheme calc
_refine_ls_wR_factor_gt 0.1031
_refine_ls_wR_factor_ref 0.1102
_reflns_Friedel_coverage 0.000
_reflns_number_gt 2143
_reflns_number_total 2719
_reflns_threshold_expression 'I > 2\s(I)'
_cod_data_source_file d5dt02441b2.cif
_cod_data_source_block exp_3629_pl_inc_mask_om100_bkg1
_cod_depositor_comments 'Adding full bibliography for 7719789.cif.'
_cod_original_cell_volume 1323.05(19)
_cod_original_formula_sum 'C8 Br15.20 N16 Pb4 S0.80'
_cod_database_code 7719789
_shelx_shelxl_version_number 2018/3
_chemical_oxdiff_formula 'C4 N8 H20 Pb2 Br8'
_shelx_space_group_comment
;
The symmetry employed for this shelxl refinement is uniquely defined
by the following loop, which should always be used as a source of
symmetry information in preference to the above space-group names.
They are only intended as comments.
;
_diffrn_oxdiff_digest_creation
;
CAP 1.171.44.103a, AC 1.5-ac7-014
;
_diffrn_oxdiff_digest_od_ed
;

;
_olex2_refinement_description
;
1. Twinned data refinement
 Scales: 0.9990(2)
 0.0010(2)
2. Shared sites
{Br02, S02}
{Br04, S04}
3. Uiso/Uaniso restraints and constraints
Uanis(S02) = Uanis(Br02)
Uanis(S04) = Uanis(Br04)
4. Others
 Sof(S02)=1-FVAR(1)
 Sof(Br02)=FVAR(1)
 Sof(S04)=1-FVAR(2)
 Sof(Br04)=FVAR(2)
 Fixed Sof: C2(0.5)
;
_olex2_submission_special_instructions 'No special instructions were received'
_oxdiff_exptl_absorpt_empirical_details
;
Empirical correction (ABSPACK) includes:
- Absorption correction using spherical harmonics
- Frame scaling
;
_oxdiff_exptl_absorpt_empirical_full_max 1.830
_oxdiff_exptl_absorpt_empirical_full_min 0.609

loop_
_space_group_symop_operation_xyz
'x, y, z'
'-x, y+1/2, -z+1/2'
'-x, -y, -z'
'x, -y-1/2, z-1/2'

loop_
_atom_site_label
_atom_site_type_symbol
_atom_site_fract_x
_atom_site_fract_y
_atom_site_fract_z
_atom_site_U_iso_or_equiv
_atom_site_adp_type
_atom_site_occupancy
_atom_site_site_symmetry_order
_atom_site_calc_flag
_atom_site_refinement_flags_posn
_atom_site_refinement_flags_adp
_atom_site_refinement_flags_occupancy
_atom_site_disorder_assembly
_atom_site_disorder_group
Pb01 Pb 0.43167(4) 0.33639(2) 0.52762(3) 0.04761(15) Uani 1 1 d . . . . .
Br02 Br 0.39169(19) 0.41393(4) 0.27565(13) 0.0754(5) Uani 0.951(7) 1 d . . P A 1
Br03 Br 0.43216(16) 0.25000(4) 0.27963(11) 0.0810(3) Uani 1 1 d . . . . .
Br04 Br 0.4617(2) 0.41783(4) 0.77229(14) 0.0903(6) Uani 0.954(8) 1 d . . P A 1
Br05 Br 0.93095(13) 0.33959(5) 0.53156(16) 0.0990(5) Uani 1 1 d . . . . .
N5 N 0.844(3) 0.4798(6) 0.458(2) 0.170(7) Uani 1 1 d . . . . .
N8 N 0.034(5) 0.1820(13) 0.456(3) 0.251(15) Uani 1 1 d . . . . .
C3 C 1.000000 0.500000 0.500000 0.161(12) Uani 1 2 d S . P . .
N2 N -0.191(6) 0.1617(11) 0.612(4) 0.286(18) Uani 1 1 d . . . . .
C4 C -0.080(4) 0.1775(10) 0.537(3) 0.154(8) Uani 1 1 d . . . . .
N1 N 0.045(3) 0.5301(12) 0.074(4) 0.244(13) Uani 1 1 d . . . . .
C2 C 0.157(14) 0.503(2) -0.007(5) 0.20(3) Uani 0.5 1 d . . P . .
S02 S 0.39169(19) 0.41393(4) 0.27565(13) 0.0754(5) Uani 0.049(7) 1 d . . P A 2
S04 S 0.4617(2) 0.41783(4) 0.77229(14) 0.0903(6) Uani 0.046(8) 1 d . . P A 2

loop_
_atom_site_aniso_label
_atom_site_aniso_U_11
_atom_site_aniso_U_22
_atom_site_aniso_U_33
_atom_site_aniso_U_23
_atom_site_aniso_U_13
_atom_site_aniso_U_12
Pb01 0.03508(19) 0.0494(2) 0.0580(2) 0.00096(13) 0.00164(13) 0.00095(10)
Br02 0.0843(8) 0.0669(7) 0.0733(7) 0.0127(5) -0.0018(5) 0.0055(4)
Br03 0.0936(8) 0.0693(7) 0.0796(7) -0.0182(5) 0.0041(6) -0.0053(5)
Br04 0.1129(10) 0.0756(9) 0.0809(9) -0.0202(6) 0.0003(6) 0.0009(6)
Br05 0.0341(5) 0.1130(11) 0.1497(13) 0.0242(7) 0.0071(6) 0.0033(4)
N5 0.120(10) 0.154(11) 0.241(18) -0.039(12) 0.038(12) -0.068(10)
N8 0.27(3) 0.27(3) 0.23(3) -0.001(19) 0.14(2) -0.11(2)
C3 0.090(16) 0.25(4) 0.14(2) -0.04(2) 0.032(15) -0.02(2)
N2 0.29(3) 0.31(4) 0.29(3) 0.007(19) 0.22(3) 0.033(19)
C4 0.17(2) 0.120(15) 0.18(3) 0.005(14) 0.046(19) 0.002(12)
N1 0.107(14) 0.31(3) 0.31(3) 0.14(3) -0.050(16) -0.037(15)
C2 0.36(10) 0.13(3) 0.11(3) 0.05(2) 0.08(5) 0.07(5)
S02 0.0843(8) 0.0669(7) 0.0733(7) 0.0127(5) -0.0018(5) 0.0055(4)
S04 0.1129(10) 0.0756(9) 0.0809(9) -0.0202(6) 0.0003(6) 0.0009(6)

loop_
_atom_type_symbol
_atom_type_description
_atom_type_scat_dispersion_real
_atom_type_scat_dispersion_imag
_atom_type_scat_source
Br Br -0.2901 2.4595 'International Tables Vol C Tables 4.2.6.8 and 6.1.1.4'
C C 0.0033 0.0016 'International Tables Vol C Tables 4.2.6.8 and 6.1.1.4'
N N 0.0061 0.0033 'International Tables Vol C Tables 4.2.6.8 and 6.1.1.4'
Pb Pb -3.3944 10.1111 'International Tables Vol C Tables 4.2.6.8 and 6.1.1.4'
S S 0.1246 0.1234 'International Tables Vol C Tables 4.2.6.8 and 6.1.1.4'

loop_
_geom_angle_atom_site_label_1
_geom_angle_atom_site_label_2
_geom_angle_atom_site_label_3
_geom_angle
_geom_angle_site_symmetry_1
_geom_angle_site_symmetry_3
_geom_angle_publ_flag
Br02 Pb01 Br03 174.56(3) . 4_566 ?
Br02 Pb01 Br03 88.70(3) . . ?
Br02 Pb01 Br04 92.67(4) . . ?
Br02 Pb01 Br05 90.52(3) . . ?
Br02 Pb01 Br05 88.33(3) . 1_455 ?
Br03 Pb01 Br03 88.484(10) . 4_566 ?
Br04 Pb01 Br03 176.27(3) . . ?
Br04 Pb01 Br03 90.42(3) . 4_566 ?
Br04 Pb01 Br05 88.49(4) . 1_455 ?
Br04 Pb01 Br05 88.42(4) . . ?
Br05 Pb01 Br03 87.28(3) 1_455 4_566 ?
Br05 Pb01 Br03 95.02(3) 1_455 . ?
Br05 Pb01 Br03 88.11(3) . . ?
Br05 Pb01 Br03 94.04(3) . 4_566 ?
Br05 Pb01 Br05 176.65(5) . 1_455 ?
S02 Pb01 Br03 88.70(3) . . ?
S02 Pb01 Br05 90.52(3) . . ?
S02 Pb01 S04 92.67(4) . . ?
S04 Pb01 Br03 176.27(3) . . ?
S04 Pb01 Br05 88.42(4) . . ?
Pb01 Br03 Pb01 179.53(4) . 4_565 ?
Pb01 Br05 Pb01 176.65(5) . 1_655 ?
N5 C3 N5 180.0 . 3_766 ?
N8 C4 N2 164(4) . . ?
C2 N1 C2 86(6) . 3_565 ?
N1 C2 N1 94(6) . 3_565 ?
N1 C2 C2 40(4) 3_565 3_565 ?
N1 C2 C2 54(3) . 3_565 ?

loop_
_geom_bond_atom_site_label_1
_geom_bond_atom_site_label_2
_geom_bond_distance
_geom_bond_site_symmetry_2
_geom_bond_publ_flag
Pb01 Br02 2.9321(10) . ?
Pb01 Br03 3.0949(9) 4_566 ?
Pb01 Br03 3.0711(9) . ?
Pb01 Br04 2.9553(11) . ?
Pb01 Br05 3.0271(8) 1_455 ?
Pb01 Br05 3.0127(8) . ?
Pb01 S02 2.9321(10) . ?
Pb01 S04 2.9553(11) . ?
N5 C3 1.109(14) . ?
N8 C4 1.03(3) . ?
N2 C4 1.06(3) . ?
N1 C2 1.55(8) 3_565 ?
N1 C2 1.23(4) . ?
C2 C2 1.91(16) 3_565 ?

loop_
_geom_torsion_atom_site_label_1
_geom_torsion_atom_site_label_2
_geom_torsion_atom_site_label_3
_geom_torsion_atom_site_label_4
_geom_torsion
_geom_torsion_site_symmetry_1
_geom_torsion_site_symmetry_2
_geom_torsion_site_symmetry_3
_geom_torsion_site_symmetry_4
_geom_torsion_publ_flag
C2 N1 C2 N1 0.002(3) 3_565 . . 3_565 ?

loop_
_twin_individual_id
_twin_individual_mass_fraction_refined
1 0.9990(2)
2 0.0010(2)
